data_4117090
loop_
_publ_author_name
'Kohtaro Osakada'
'Jun-chul Choi'
'Takakazu Yamamoto'

_publ_contact_author_address
;
Research Laboratory of Resources Utilization, Tokyo Institute of Technology, 
4259 Nagatsuta, Midori-ku, Yokohama 226-8503, JAPAN
;
_publ_contact_author_email kosakada@res.titech.ac.jp
_publ_contact_author_fax 81-45-924-5276
_publ_contact_author_name 'Prof Kohtaro Osakada'
_publ_contact_author_phone 81-45-924-5222
_publ_section_title
;
 \p-Allylic Rhodium Complex Catalyzed Living Copolymerization of
 Arylallenes with Carbon Monoxide To Give Structurally Regulated
 Polyketones
;
_journal_name_full 'Journal of the American Chemical Society'
_journal_page_first 12390
_journal_page_last 12391
_journal_paper_doi 10.1021/ja971856f
_journal_volume 119
_journal_year 1997
_chemical_formula_sum 'C76 H71 O4 P2 Rh'
_chemical_formula_weight 1213.25
_space_group_IT_number 2
_symmetry_cell_setting triclinic
_symmetry_space_group_name_Hall '-P 1'
_symmetry_space_group_name_H-M 'P -1'
_atom_type_scat_source teXsan
_cell_angle_alpha 102.13(3)
_cell_angle_beta 95.35(3)
_cell_angle_gamma 95.60(2)
_cell_formula_units_Z 2
_cell_length_a 14.132(3)
_cell_length_b 18.519(7)
_cell_length_c 12.177(5)
_cell_measurement_reflns_used 20
_cell_measurement_temperature 23.00
_cell_measurement_theta_max 8
_cell_measurement_theta_min 4
_cell_volume 3079.6(19)
_diffrn_measurement_device_type 'Rigaku AFC 5R'
_diffrn_measurement_method \w--2\q
_diffrn_radiation_type 'Mo K\a'
_diffrn_radiation_wavelength 0.71069
_diffrn_reflns_limit_h_max 15
_diffrn_reflns_limit_h_min 0
_diffrn_reflns_limit_k_max 21
_diffrn_reflns_limit_k_min -22
_diffrn_reflns_limit_l_max 14
_diffrn_reflns_limit_l_min -14
_diffrn_reflns_number 10709
_diffrn_reflns_theta_max 27.5
_diffrn_standards_decay_% 0.0
_diffrn_standards_number 3
_exptl_absorpt_coefficient_mu 3.80
_exptl_absorpt_correction_type psi-scan
_exptl_crystal_density_diffrn 1.308
_exptl_crystal_density_method 'not measured'
_exptl_crystal_F_000 1268
_refine_diff_density_max 1.24
_refine_diff_density_min -1.04
_refine_ls_extinction_method none
_refine_ls_goodness_of_fit_ref 3.23
_refine_ls_hydrogen_treatment noref
_refine_ls_number_parameters 748
_refine_ls_number_reflns 7100
_refine_ls_R_factor_gt 0.062
_refine_ls_structure_factor_coef F
_refine_ls_weighting_details 'w = 1/[\s^2^(F) + 0.00004F^2^]'
_refine_ls_weighting_scheme calc
_refine_ls_wR_factor_ref 0.044
_reflns_number_observed 7100
_reflns_number_total 10709
_reflns_threshold_expression I>3\s(I)
_cod_data_source_file ja971856f.cif
_cod_data_source_block C76H71O4P2Rh1
_cod_original_cell_volume 3079(1)
_cod_original_formula_sum 'C76 H71 O4 P2 Rh1'
_cod_database_code 4117090

loop_
_symmetry_equiv_pos_as_xyz
'   +x,   +y,   +z'
'   -x,   -y,   -z'

loop_
_atom_site_aniso_label
_atom_site_aniso_U_11
_atom_site_aniso_U_22
_atom_site_aniso_U_33
_atom_site_aniso_U_12
_atom_site_aniso_U_13
_atom_site_aniso_U_23
Rh1 0.0331(3) 0.0370(3) 0.0328(3) 0.0103(2) -0.0004(2) 0.0017(2)
P1 0.033(1) 0.038(1) 0.036(1) 0.0077(9) -0.0019(8) 0.0064(9)
P2 0.038(1) 0.038(1) 0.028(1) 0.0064(9) 0.0018(8) 0.0011(9)
O1 0.073(4) 0.059(4) 0.067(4) -0.005(3) 0.001(3) 0.021(3)
O2 0.079(6) 0.197(8) 0.092(5) -0.039(5) 0.031(4) 0.004(5)
O3 0.079(5) 0.124(6) 0.090(5) 0.042(4) -0.025(4) 0.026(4)
O4 0.095(5) 0.117(6) 0.070(4) 0.016(4) -0.006(4) -0.010(4)
C1 0.052(5) 0.038(4) 0.038(4) 0.025(4) -0.004(4) 0.004(3)
C2 0.045(5) 0.030(4) 0.040(4) 0.020(3) 0.001(3) 0.003(3)
C3 0.046(5) 0.040(5) 0.050(5) 0.018(4) -0.002(4) -0.013(4)
C4 0.049(5) 0.039(5) 0.036(4) 0.013(4) -0.001(3) 0.007(4)
C5 0.052(5) 0.033(4) 0.045(5) 0.009(4) 0.004(4) 0.005(4)
C6 0.057(5) 0.048(5) 0.047(5) 0.017(4) 0.006(4) 0.012(4)
C7 0.046(5) 0.069(6) 0.041(5) 0.002(4) -0.011(4) 0.015(4)
C8 0.087(7) 0.048(5) 0.044(5) 0.018(5) -0.008(5) 0.002(4)
C9 0.061(5) 0.044(5) 0.055(5) 0.016(4) 0.007(4) 0.012(4)
C10 0.071(6) 0.083(7) 0.072(6) 0.003(5) 0.007(5) 0.034(5)
C11 0.029(4) 0.053(5) 0.037(4) 0.018(3) -0.002(3) 0.004(4)
C12 0.032(4) 0.046(5) 0.039(4) 0.008(3) -0.003(3) -0.002(3)
C13 0.042(5) 0.052(5) 0.041(5) 0.013(4) 0.003(4) 0.004(4)
C14 0.036(5) 0.092(7) 0.057(5) 0.017(4) 0.004(4) 0.025(5)
C15 0.034(5) 0.106(7) 0.062(6) 0.014(5) 0.007(4) 0.019(5)
C16 0.052(6) 0.096(8) 0.075(7) 0.002(5) 0.031(5) 0.007(6)
C17 0.075(7) 0.118(8) 0.046(6) -0.003(6) 0.021(5) 0.001(5)
C18 0.059(6) 0.086(7) 0.040(5) -0.001(5) 0.006(4) -0.003(4)
C19 0.073(8) 0.23(1) 0.14(1) 0.037(9) 0.045(8) 0.10(1)
C20 0.041(4) 0.033(4) 0.042(4) 0.012(3) -0.004(3) -0.004(3)
C21 0.042(5) 0.064(6) 0.042(5) 0.006(4) -0.007(4) 0.001(4)
C22 0.038(5) 0.050(5) 0.040(4) 0.005(4) -0.007(3) 0.001(4)
C23 0.042(5) 0.066(5) 0.040(5) 0.016(4) -0.005(4) 0.004(4)
C24 0.063(6) 0.102(7) 0.052(5) 0.043(5) 0.009(4) 0.021(5)
C25 0.076(7) 0.106(8) 0.039(5) 0.028(6) -0.011(5) 0.016(5)
C26 0.054(6) 0.084(7) 0.061(6) 0.020(5) -0.018(5) 0.016(5)
C27 0.063(6) 0.095(7) 0.066(6) 0.042(5) 0.000(5) 0.012(5)
C28 0.054(5) 0.084(6) 0.050(5) 0.021(5) -0.003(4) 0.009(4)
C29 0.115(9) 0.14(1) 0.085(8) 0.033(7) -0.050(7) 0.015(7)
C30 0.031(5) 0.101(7) 0.079(6) 0.003(5) -0.010(4) 0.031(5)
C31 0.052(6) 0.126(9) 0.077(7) 0.014(6) 0.005(5) 0.016(6)
C32 0.078(7) 0.090(8) 0.097(8) -0.004(6) -0.029(6) 0.002(7)
C33 0.056(6) 0.089(7) 0.075(7) 0.010(5) -0.002(5) -0.010(6)
C34 0.038(5) 0.063(6) 0.086(7) 0.013(4) -0.010(5) 0.003(5)
C35 0.048(6) 0.12(1) 0.097(8) -0.020(6) 0.014(6) 0.002(7)
C36 0.078(8) 0.108(9) 0.077(7) 0.014(6) 0.035(6) 0.022(6)
C37 0.068(7) 0.058(6) 0.052(6) 0.012(5) -0.007(5) -0.005(5)
C38 0.044(6) 0.092(7) 0.090(7) -0.011(5) 0.004(5) 0.008(6)
C39 0.062(6) 0.089(7) 0.070(6) -0.002(5) -0.009(5) -0.006(5)
C40 0.19(1) 0.113(9) 0.041(6) 0.073(8) 0.019(6) 0.009(6)
C41 0.036(4) 0.043(5) 0.049(5) 0.015(3) 0.011(4) 0.015(4)
C42 0.052(6) 0.17(1) 0.044(5) 0.023(6) -0.001(4) 0.035(6)
C43 0.072(7) 0.21(1) 0.053(6) 0.040(8) 0.008(6) 0.058(7)
C44 0.13(1) 0.101(8) 0.055(6) 0.043(7) 0.043(6) 0.048(6)
C45 0.085(7) 0.072(7) 0.071(6) -0.007(5) 0.037(5) 0.016(5)
C46 0.082(6) 0.050(5) 0.044(5) -0.001(4) 0.013(4) 0.008(4)
C47 0.041(5) 0.033(4) 0.049(5) 0.002(3) -0.002(4) 0.007(4)
C48 0.062(6) 0.076(7) 0.097(7) -0.015(5) -0.033(5) 0.033(5)
C49 0.066(7) 0.12(1) 0.112(9) -0.058(7) -0.041(6) 0.037(7)
C50 0.069(7) 0.080(8) 0.106(9) -0.032(6) 0.004(6) 0.005(6)
C51 0.067(7) 0.050(6) 0.102(8) 0.002(5) 0.024(5) 0.019(5)
C52 0.045(5) 0.046(5) 0.076(6) 0.009(4) 0.009(4) 0.012(4)
C53 0.034(4) 0.042(5) 0.041(4) 0.012(4) -0.007(3) -0.000(4)
C54 0.060(6) 0.075(6) 0.053(5) 0.031(5) 0.006(4) 0.013(4)
C55 0.064(6) 0.105(8) 0.074(7) 0.037(6) 0.016(5) 0.022(6)
C56 0.076(7) 0.082(8) 0.096(8) 0.048(6) 0.003(6) 0.001(6)
C57 0.074(7) 0.050(6) 0.131(9) 0.022(5) 0.008(6) 0.020(6)
C58 0.047(5) 0.047(5) 0.094(7) 0.018(4) 0.003(4) 0.012(5)
C59 0.033(4) 0.042(4) 0.033(4) 0.009(3) 0.002(3) 0.009(3)
C60 0.047(5) 0.058(5) 0.039(4) 0.007(4) 0.014(4) -0.002(4)
C61 0.075(7) 0.062(6) 0.050(5) 0.017(5) 0.020(5) 0.002(4)
C62 0.060(6) 0.115(9) 0.061(6) 0.036(6) 0.039(5) 0.041(6)
C63 0.042(5) 0.097(7) 0.061(6) -0.005(5) 0.013(4) 0.022(5)
C64 0.047(5) 0.066(6) 0.039(5) 0.010(4) 0.006(4) 0.004(4)
C65 0.035(4) 0.044(5) 0.028(4) 0.012(3) 0.005(3) 0.001(3)
C66 0.039(5) 0.059(5) 0.038(4) 0.004(4) 0.003(3) 0.003(4)
C67 0.048(5) 0.094(7) 0.032(5) 0.025(5) 0.000(4) 0.010(4)
C68 0.038(5) 0.108(8) 0.040(5) 0.001(5) -0.014(4) -0.007(5)
C69 0.052(5) 0.059(6) 0.051(5) -0.012(4) -0.002(4) -0.009(4)
C70 0.047(5) 0.048(5) 0.040(4) 0.007(4) 0.008(4) -0.000(4)
C71 0.041(4) 0.037(4) 0.029(4) -0.001(3) -0.005(3) -0.004(3)
C72 0.053(5) 0.044(5) 0.045(5) 0.009(4) 0.007(4) 0.005(4)
C73 0.082(7) 0.039(5) 0.062(6) 0.018(4) 0.008(5) 0.013(4)
C74 0.091(7) 0.048(6) 0.059(6) 0.002(5) 0.003(5) 0.020(5)
C75 0.061(6) 0.065(6) 0.050(5) -0.008(5) 0.008(4) 0.019(5)
C76 0.038(5) 0.051(5) 0.040(4) 0.003(4) -0.002(3) 0.005(4)

loop_
_atom_site_label
_atom_site_fract_x
_atom_site_fract_y
_atom_site_fract_z
_atom_site_U_iso_or_equiv
_atom_site_thermal_displace_type
Rh1 0.00292(4) -0.20621(3) -0.18365(5) 0.0349 Uij
P1 0.1267(1) -0.2190(1) -0.0586(1) 0.0358 Uij
P2 0.0029(1) -0.3091(1) -0.3215(1) 0.0354 Uij
O1 0.1215(4) 0.0952(3) -0.3781(4) 0.0670 Uij
O2 -0.5186(5) -0.2534(4) 0.2311(6) 0.1287 Uij
O3 -0.6647(4) -0.0564(3) -0.5139(5) 0.0972 Uij
O4 -0.7118(4) -0.6030(3) -0.9333(5) 0.0997 Uij
C1 -0.0965(5) -0.1423(4) -0.2583(5) 0.0431 Uij
C2 -0.1136(5) -0.1410(3) -0.1451(5) 0.0380 Uij
C3 -0.0338(5) -0.1122(3) -0.0623(5) 0.0481 Uij
C4 -0.0368(5) -0.0834(4) -0.2916(5) 0.0418 Uij
C5 0.0301(5) -0.0963(4) -0.3659(5) 0.0443 Uij
C6 0.0840(5) -0.0404(4) -0.3976(6) 0.0494 Uij
C7 0.0733(5) 0.0338(5) -0.3515(6) 0.0531 Uij
C8 0.0066(6) 0.0474(4) -0.2767(6) 0.0607 Uij
C9 -0.0478(5) -0.0098(4) -0.2439(6) 0.0519 Uij
C10 0.1863(6) 0.0816(4) -0.4583(7) 0.0734 Uij
C11 -0.2024(4) -0.1820(4) -0.1149(5) 0.0406 Uij
C12 -0.2266(4) -0.1608(3) -0.0097(5) 0.0406 Uij
C13 -0.3077(5) -0.1868(4) 0.0452(6) 0.0456 Uij
C14 -0.3979(5) -0.2174(4) -0.0109(6) 0.0594 Uij
C15 -0.4700(5) -0.2404(5) 0.0492(7) 0.0670 Uij
C16 -0.4548(6) -0.2316(5) 0.1629(8) 0.0747 Uij
C17 -0.3681(7) -0.2000(5) 0.2195(6) 0.0822 Uij
C18 -0.2956(5) -0.1771(4) 0.1617(6) 0.0645 Uij
C19 -0.5999(7) -0.2913(7) 0.185(1) 0.1365 Uij
C20 -0.2594(4) -0.2425(3) -0.2056(5) 0.0406 Uij
C21 -0.3368(5) -0.2213(4) -0.2837(6) 0.0519 Uij
C22 -0.3641(5) -0.1526(4) -0.2649(5) 0.0443 Uij
C23 -0.4417(5) -0.1267(4) -0.3340(6) 0.0506 Uij
C24 -0.4428(5) -0.1320(4) -0.4482(6) 0.0695 Uij
C25 -0.5157(6) -0.1099(5) -0.5128(6) 0.0734 Uij
C26 -0.5892(6) -0.0808(5) -0.4577(7) 0.0670 Uij
C27 -0.5895(6) -0.0730(5) -0.3461(7) 0.0734 Uij
C28 -0.5167(5) -0.0956(4) -0.2828(6) 0.0632 Uij
C29 -0.6669(7) -0.0613(6) -0.6310(8) 0.1188 Uij
C30 -0.3772(5) -0.2835(5) -0.3867(7) 0.0695 Uij
C31 -0.4640(6) -0.3205(5) -0.3594(7) 0.0860 Uij
C32 -0.5137(6) -0.3819(5) -0.4638(8) 0.0948 Uij
C33 -0.4931(6) -0.3972(5) -0.5651(8) 0.0785 Uij
C34 -0.5483(6) -0.4513(5) -0.6646(8) 0.0645 Uij
C35 -0.5209(6) -0.4604(6) -0.767(1) 0.0923 Uij
C36 -0.5703(7) -0.5097(6) -0.8628(8) 0.0860 Uij
C37 -0.6520(6) -0.5519(5) -0.8488(7) 0.0632 Uij
C38 -0.6814(5) -0.5438(5) -0.7449(8) 0.0785 Uij
C39 -0.6308(6) -0.4941(5) -0.6533(7) 0.0785 Uij
C40 -0.6871(7) -0.6130(5) -1.0410(7) 0.1112 Uij
C41 0.0929(5) -0.2239(4) 0.0799(5) 0.0406 Uij
C42 0.1545(5) -0.2055(5) 0.1795(7) 0.0873 Uij
C43 0.1265(7) -0.2163(6) 0.2790(7) 0.1074 Uij
C44 0.0375(8) -0.2480(5) 0.2846(7) 0.0860 Uij
C45 -0.0275(6) -0.2648(4) 0.1877(8) 0.0747 Uij
C46 0.0009(6) -0.2525(4) 0.0884(6) 0.0594 Uij
C47 0.2191(5) -0.1387(4) -0.0364(5) 0.0418 Uij
C48 0.3074(6) -0.1310(5) 0.0323(7) 0.0810 Uij
C49 0.3720(6) -0.0677(6) 0.0422(8) 0.1062 Uij
C50 0.3573(7) -0.0154(5) -0.0149(9) 0.0898 Uij
C51 0.2759(6) -0.0243(4) -0.0858(7) 0.0722 Uij
C52 0.2081(5) -0.0847(4) -0.0965(6) 0.0557 Uij
C53 0.2014(5) -0.2973(4) -0.0814(5) 0.0406 Uij
C54 0.2723(5) -0.2956(4) -0.1496(6) 0.0620 Uij
C55 0.3257(6) -0.3562(5) -0.1725(7) 0.0785 Uij
C56 0.3056(7) -0.4150(5) -0.1243(8) 0.0848 Uij
C57 0.2351(6) -0.4166(4) -0.0548(8) 0.0835 Uij
C58 0.1834(5) -0.3569(4) -0.0343(7) 0.0620 Uij
C59 0.1013(4) -0.3151(4) -0.4097(5) 0.0355 Uij
C60 0.1024(5) -0.3735(4) -0.5033(5) 0.0494 Uij
C61 0.1780(6) -0.3763(4) -0.5658(6) 0.0620 Uij
C62 0.2542(6) -0.3214(5) -0.5370(7) 0.0722 Uij
C63 0.2540(5) -0.2629(5) -0.4465(7) 0.0657 Uij
C64 0.1773(5) -0.2602(4) -0.3849(5) 0.0519 Uij
C65 -0.0979(4) -0.3379(4) -0.4368(5) 0.0355 Uij
C66 -0.1194(5) -0.2869(4) -0.5011(5) 0.0469 Uij
C67 -0.1904(5) -0.3083(5) -0.5940(6) 0.0582 Uij
C68 -0.2383(5) -0.3784(5) -0.6227(6) 0.0670 Uij
C69 -0.2197(5) -0.4276(4) -0.5595(6) 0.0594 Uij
C70 -0.1496(5) -0.4088(4) -0.4665(5) 0.0469 Uij
C71 0.0004(4) -0.3925(3) -0.2636(5) 0.0380 Uij
C72 0.0547(5) -0.4513(4) -0.2920(5) 0.0481 Uij
C73 0.0450(6) -0.5132(4) -0.2438(6) 0.0594 Uij
C74 -0.0160(6) -0.5172(4) -0.1656(7) 0.0657 Uij
C75 -0.0695(5) -0.4591(5) -0.1343(6) 0.0582 Uij
C76 -0.0606(5) -0.3984(4) -0.1831(5) 0.0443 Uij
H1 -0.1484 -0.1714 -0.3174 0.0516 Uij
H2 -0.0371 -0.1151 0.0175 0.0642 Uij
H3 -0.0011 -0.0617 -0.0564 0.0642 Uij
H4 0.0394 -0.1484 -0.3979 0.0541 Uij
H5 0.1295 -0.0527 -0.4551 0.0617 Uij
H6 -0.0006 0.1004 -0.2434 0.0730 Uij
H7 -0.0951 0.0016 -0.1898 0.0667 Uij
H8 0.2402 0.0560 -0.4359 0.0856 Uij
H9 0.1589 0.0527 -0.5322 0.0856 Uij
H10 0.2189 0.1280 -0.4743 0.0856 Uij
H11 -0.1804 -0.1202 0.0405 0.0491 Uij
H12 -0.4119 -0.2220 -0.0951 0.0768 Uij
H13 -0.5337 -0.2644 0.0078 0.0768 Uij
H14 -0.3577 -0.1944 0.3042 0.0944 Uij
H15 -0.2341 -0.1532 0.2038 0.0768 Uij
H16 -0.6451 -0.3062 0.2368 0.1436 Uij
H17 -0.6425 -0.2675 0.1356 0.1436 Uij
H18 -0.5961 -0.3404 0.1324 0.1436 Uij
H19 -0.2149 -0.2689 -0.2516 0.0504 Uij
H20 -0.2897 -0.2798 -0.1692 0.0504 Uij
H21 -0.3290 -0.1159 -0.1992 0.0541 Uij
H22 -0.3884 -0.1526 -0.4856 0.0819 Uij
H23 -0.5135 -0.1142 -0.5969 0.0831 Uij
H24 -0.6424 -0.0516 -0.3092 0.0882 Uij
H25 -0.5174 -0.0894 -0.1986 0.0793 Uij
H26 -0.7206 -0.0410 -0.6646 0.1360 Uij
H27 -0.6096 -0.0325 -0.6519 0.1360 Uij
H28 -0.6671 -0.1111 -0.6766 0.1360 Uij
H29 -0.3935 -0.2641 -0.4544 0.0793 Uij
H30 -0.3339 -0.3193 -0.4075 0.0793 Uij
H31 -0.4495 -0.3414 -0.2928 0.0932 Uij
H32 -0.5077 -0.2829 -0.3327 0.0932 Uij
H33 -0.5709 -0.4116 -0.4489 0.1133 Uij
H34 -0.4314 -0.3689 -0.5773 0.0932 Uij
H35 -0.4599 -0.4294 -0.7740 0.1096 Uij
H36 -0.5474 -0.5150 -0.9382 0.1058 Uij
H37 -0.7414 -0.5743 -0.7342 0.0907 Uij
H38 -0.6543 -0.4889 -0.5769 0.0970 Uij
H39 -0.7307 -0.6492 -1.0984 0.1310 Uij
H40 -0.6818 -0.5677 -1.0712 0.1310 Uij
H41 -0.6238 -0.6312 -1.0488 0.1310 Uij
H42 0.2214 -0.1845 0.1775 0.0995 Uij
H43 0.1718 -0.1988 0.3500 0.1234 Uij
H44 0.0214 -0.2599 0.3549 0.1007 Uij
H45 -0.0935 -0.2872 0.1906 0.0919 Uij
H46 -0.0475 -0.2614 0.0205 0.0730 Uij
H47 0.3248 -0.1710 0.0708 0.0944 Uij
H48 0.4320 -0.0606 0.0943 0.1184 Uij
H49 0.4021 0.0306 -0.0052 0.1058 Uij
H50 0.2628 0.0141 -0.1317 0.0882 Uij
H51 0.1496 -0.0917 -0.1533 0.0680 Uij
H52 0.2861 -0.2521 -0.1854 0.0781 Uij
H53 0.3786 -0.3554 -0.2205 0.0957 Uij
H54 0.3417 -0.4588 -0.1412 0.0995 Uij
H55 0.2196 -0.4612 -0.0215 0.0957 Uij
H56 0.1343 -0.3559 0.0197 0.0781 Uij
H57 0.0466 -0.4141 -0.5238 0.0592 Uij
H58 0.1777 -0.4184 -0.6314 0.0743 Uij
H59 0.3083 -0.3250 -0.5816 0.0819 Uij
H60 0.3080 -0.2204 -0.4278 0.0856 Uij
H61 0.1764 -0.2173 -0.3202 0.0604 Uij
H62 -0.0824 -0.2364 -0.4827 0.0604 Uij
H63 -0.2052 -0.2717 -0.6397 0.0705 Uij
H64 -0.2847 -0.3930 -0.6907 0.0781 Uij
H65 -0.2568 -0.4783 -0.5778 0.0730 Uij
H66 -0.1337 -0.4462 -0.4216 0.0567 Uij
H67 0.1008 -0.4476 -0.3480 0.0604 Uij
H68 0.0839 -0.5547 -0.2678 0.0781 Uij
H69 -0.0240 -0.5628 -0.1315 0.0781 Uij
H70 -0.1142 -0.4590 -0.0758 0.0705 Uij
H71 -0.0981 -0.3559 -0.1586 0.0554 Uij

loop_
_geom_angle_atom_site_label_1
_geom_angle_atom_site_label_2
_geom_angle_atom_site_label_3
_geom_angle
_geom_angle_publ_flag
P(1) Rh(1) P(2) 101.02(7) no
Rh(1) C(1) C(2) 70.4(4) no
P(1) Rh(1) C(1) 153.6(2) no
Rh(1) C(1) C(4) 105.5(4) no
P(1) Rh(1) C(2) 126.1(2) no
Rh(1) C(1) H(1) 116.52 no
P(1) Rh(1) C(3) 90.3(2) no
C(2) C(1) C(4) 123.5(5) no
P(2) Rh(1) C(1) 103.6(2) no
C(2) C(1) H(1) 115.00 no
P(2) Rh(1) C(2) 128.4(2) no
C(4) C(1) H(1) 116.11 no
P(2) Rh(1) C(3) 166.3(2) no
Rh(1) C(2) C(1) 71.5(4) no
C(1) Rh(1) C(2) 38.1(2) no
Rh(1) C(2) C(3) 71.2(4) no
C(1) Rh(1) C(3) 66.9(2) no
Rh(1) C(2) C(11) 116.0(4) no
C(2) Rh(1) C(3) 38.2(2) no
C(1) C(2) C(3) 115.3(6) no
Rh(1) P(1) C(41) 113.8(2) no
C(1) C(2) C(11) 122.8(5) no
Rh(1) P(1) C(47) 110.0(2) no
C(3) C(2) C(11) 120.7(6) no
Rh(1) P(1) C(53) 124.2(2) no
Rh(1) C(3) C(2) 70.6(3) no
C(41) P(1) C(47) 106.4(3) no
Rh(1) C(3) H(2) 120.39 no
C(41) P(1) C(53) 99.7(3) no
Rh(1) C(3) H(3) 120.45 no
C(47) P(1) C(53) 100.9(3) no
C(2) C(3) H(2) 120.51 no
Rh(1) P(2) C(59) 119.3(2) no
C(2) C(3) H(3) 120.29 no
Rh(1) P(2) C(65) 120.6(2) no
H(2) C(3) H(3) 103.36 no
Rh(1) P(2) C(71) 111.1(2) no
C(1) C(4) C(5) 123.9(6) no
C(59) P(2) C(65) 98.0(3) no
C(1) C(4) C(9) 118.0(6) no
C(59) P(2) C(71) 104.7(3) no
C(5) C(4) C(9) 118.2(6) no
C(65) P(2) C(71) 100.5(3) no
C(4) C(5) C(6) 123.0(6) no
C(7) O(1) C(10) 116.9(6) no
C(4) C(5) H(4) 118.28 no
C(16) O(2) C(19) 119.1(8) no
C(6) C(5) H(4) 118.72 no
C(26) O(3) C(29) 119.0(7) no
C(5) C(6) C(7) 119.7(7) no
C(37) O(4) C(40) 117.3(7) no
C(5) C(6) H(5) 120.05 no
C(7) C(6) H(5) 120.24 no
C(13) C(14) H(12) 120.25 no
O(1) C(7) C(6) 125.5(7) no
C(15) C(14) H(12) 119.46 no
O(1) C(7) C(8) 116.6(7) no
C(14) C(15) C(16) 120.8(7) no
C(6) C(7) C(8) 117.8(7) no
C(14) C(15) H(13) 119.71 no
C(7) C(8) C(9) 122.3(7) no
C(16) C(15) H(13) 119.46 no
C(7) C(8) H(6) 117.70 no
O(2) C(16) C(15) 126.5(7) no
C(9) C(8) H(6) 119.92 no
O(2) C(16) C(17) 113.7(8) no
C(4) C(9) C(8) 119.0(7) no
C(15) C(16) C(17) 119.8(8) no
C(4) C(9) H(7) 120.39 no
C(16) C(17) C(18) 120.4(8) no
C(8) C(9) H(7) 120.61 no
C(16) C(17) H(14) 118.73 no
O(1) C(10) H(8) 114.61 no
C(18) C(17) H(14) 120.87 no
O(1) C(10) H(9) 115.39 no
C(13) C(18) C(17) 121.5(6) no
O(1) C(10) H(10) 113.35 no
C(13) C(18) H(15) 119.07 no
H(8) C(10) H(9) 105.19 no
C(17) C(18) H(15) 119.45 no
H(8) C(10) H(10) 102.91 no
O(2) C(19) H(16) 117.48 no
H(9) C(10) H(10) 104.04 no
O(2) C(19) H(17) 117.03 no
C(2) C(11) C(12) 118.0(5) no
O(2) C(19) H(18) 115.91 no
C(2) C(11) C(20) 117.9(5) no
H(16) C(19) H(17) 101.45 no
C(12) C(11) C(20) 124.1(6) no
H(16) C(19) H(18) 101.58 no
C(11) C(12) C(13) 131.8(5) no
H(17) C(19) H(18) 100.68 no
C(11) C(12) H(11) 113.86 no
C(11) C(20) C(21) 118.5(6) no
C(13) C(12) H(11) 114.35 no
C(11) C(20) H(19) 108.51 no
C(12) C(13) C(14) 124.8(6) no
C(11) C(20) H(20) 108.16 no
C(12) C(13) C(18) 117.9(6) no
C(21) C(20) H(19) 108.74 no
C(14) C(13) C(18) 117.2(7) no
C(21) C(20) H(20) 107.62 no
C(13) C(14) C(15) 120.3(7) no
H(19) C(20) H(20) 104.44 no
C(20) C(21) C(22) 121.9(5) no
O(3) C(29) H(28) 115.27 no
C(20) C(21) C(30) 114.3(6) no
H(26) C(29) H(27) 103.10 no
C(22) C(21) C(30) 123.8(6) no
H(26) C(29) H(28) 105.92 no
C(21) C(22) C(23) 126.2(5) no
H(27) C(29) H(28) 103.33 no
C(21) C(22) H(21) 116.48 no
C(21) C(30) C(31) 107.6(6) no
C(23) C(22) H(21) 117.35 no
C(21) C(30) H(29) 112.12 no
C(22) C(23) C(24) 122.7(7) no
C(21) C(30) H(30) 113.60 no
C(22) C(23) C(28) 120.1(6) no
C(31) C(30) H(29) 108.00 no
C(24) C(23) C(28) 117.1(7) no
C(31) C(30) H(30) 109.28 no
C(23) C(24) C(25) 122.8(7) no
H(29) C(30) H(30) 106.12 no
C(23) C(24) H(22) 118.05 no
C(30) C(31) C(32) 110.8(7) no
C(25) C(24) H(22) 119.12 no
C(30) C(31) H(31) 109.66 no
C(24) C(25) C(26) 117.4(7) no
C(30) C(31) H(32) 109.65 no
C(24) C(25) H(23) 120.44 no
C(32) C(31) H(31) 111.74 no
C(26) C(25) H(23) 122.12 no
C(32) C(31) H(32) 111.70 no
O(3) C(26) C(25) 122.0(8) no
H(31) C(31) H(32) 103.01 no
O(3) C(26) C(27) 116.4(7) no
C(31) C(32) C(33) 129.8(8) no
C(25) C(26) C(27) 121.5(8) no
C(31) C(32) H(33) 114.71 no
C(26) C(27) C(28) 120.5(8) no
C(33) C(32) H(33) 115.42 no
C(26) C(27) H(24) 119.65 no
C(32) C(33) C(34) 127.8(8) no
C(28) C(27) H(24) 119.89 no
C(32) C(33) H(34) 114.21 no
C(23) C(28) C(27) 120.6(7) no
C(34) C(33) H(34) 117.96 no
C(23) C(28) H(25) 119.50 no
C(33) C(34) C(35) 122.0(8) no
C(27) C(28) H(25) 119.92 no
C(33) C(34) C(39) 121.2(8) no
O(3) C(29) H(26) 114.63 no
C(35) C(34) C(39) 116.8(7) no
O(3) C(29) H(27) 113.25 no
C(34) C(35) C(36) 124.4(9) no
C(34) C(35) H(35) 116.39 no
C(42) C(43) C(44) 121.2(8) no
C(36) C(35) H(35) 119.21 no
C(42) C(43) H(43) 119.34 no
C(35) C(36) C(37) 117.5(9) no
C(44) C(43) H(43) 119.41 no
C(35) C(36) H(36) 122.05 no
C(43) C(44) C(45) 118.5(9) no
C(37) C(36) H(36) 120.45 no
C(43) C(44) H(44) 119.49 no
O(4) C(37) C(36) 126.4(8) no
C(45) C(44) H(44) 121.93 no
O(4) C(37) C(38) 114.3(7) no
C(44) C(45) C(46) 119.7(8) no
C(36) C(37) C(38) 119.3(7) no
C(44) C(45) H(45) 119.65 no
C(37) C(38) C(39) 121.0(8) no
C(46) C(45) H(45) 120.59 no
C(37) C(38) H(37) 119.63 no
C(41) C(46) C(45) 122.4(7) no
C(39) C(38) H(37) 119.38 no
C(41) C(46) H(46) 118.40 no
C(34) C(39) C(38) 121.1(8) no
C(45) C(46) H(46) 119.02 no
C(34) C(39) H(38) 119.42 no
P(1) C(47) C(48) 124.3(6) no
C(38) C(39) H(38) 119.53 no
P(1) C(47) C(52) 119.7(5) no
O(4) C(40) H(39) 115.25 no
C(48) C(47) C(52) 115.7(6) no
O(4) C(40) H(40) 114.75 no
C(47) C(48) C(49) 119.0(8) no
O(4) C(40) H(41) 113.56 no
C(47) C(48) H(47) 120.99 no
H(39) C(40) H(40) 104.44 no
C(49) C(48) H(47) 119.91 no
H(39) C(40) H(41) 103.91 no
C(48) C(49) C(50) 123.1(8) no
H(40) C(40) H(41) 103.58 no
C(48) C(49) H(48) 119.25 no
H(40) C(40) H(41) 103.58 no
C(48) C(49) H(48) 119.25 no
P(1) C(41) C(42) 125.1(6) no
C(50) C(49) H(48) 117.62 no
P(1) C(41) C(46) 118.9(5) no
C(49) C(50) C(51) 118.3(9) no
C(42) C(41) C(46) 115.9(7) no
C(49) C(50) H(49) 122.83 no
C(41) C(42) C(43) 122.0(7) no
C(51) C(50) H(49) 118.85 no
C(41) C(42) H(42) 118.69 no
C(50) C(51) C(52) 121.2(9) no
C(43) C(42) H(42) 119.26 no
C(50) C(51) H(50) 120.41 no
C(52) C(51) H(50) 118.38 no
C(59) C(60) H(57) 118.95 no
C(47) C(52) C(51) 122.4(7) no
C(61) C(60) H(57) 120.16 no
C(47) C(52) H(51) 117.74 no
C(60) C(61) C(62) 120.1(7) no
C(51) C(52) H(51) 119.79 no
C(60) C(61) H(58) 119.65 no
P(1) C(53) C(54) 119.2(6) no
C(62) C(61) H(58) 120.30 no
P(1) C(53) C(58) 120.8(5) no
C(61) C(62) C(63) 120.1(8) no
C(54) C(53) C(58) 120.0(7) no
C(61) C(62) H(59) 118.86 no
C(53) C(54) C(55) 119.7(8) no
C(63) C(62) H(59) 121.06 no
C(53) C(54) H(52) 120.89 no
C(62) C(63) C(64) 119.4(7) no
C(55) C(54) H(52) 119.36 no
C(62) C(63) H(60) 120.56 no
C(54) C(55) C(56) 118.7(8) no
C(64) C(63) H(60) 119.93 no
C(54) C(55) H(53) 120.75 no
C(59) C(64) C(63) 121.9(6) no
C(56) C(55) H(53) 120.52 no
C(59) C(64) H(61) 118.59 no
C(55) C(56) C(57) 121.8(9) no
C(63) C(64) H(61) 119.53 no
C(55) C(56) H(54) 119.58 no
P(2) C(65) C(66) 117.5(4) no
C(57) C(56) H(54) 118.59 no
P(2) C(65) C(70) 124.2(5) no
C(56) C(57) C(58) 118.4(9) no
C(66) C(65) C(70) 118.2(5) no
C(56) C(57) H(55) 120.96 no
C(65) C(66) C(67) 119.2(6) no
C(58) C(57) H(55) 120.58 no
C(65) C(66) H(62) 119.67 no
C(53) C(58) C(57) 121.3(8) no
C(67) C(66) H(62) 121.05 no
C(53) C(58) H(56) 119.17 no
C(66) C(67) C(68) 121.4(8) no
C(57) C(58) H(56) 119.38 no
C(66) C(67) H(63) 118.81 no
P(2) C(59) C(60) 122.9(5) no
C(68) C(67) H(63) 119.78 no
P(2) C(59) C(64) 119.5(5) no
C(67) C(68) C(69) 119.8(7) no
C(60) C(59) C(64) 117.6(6) no
C(67) C(68) H(64) 119.85 no
C(59) C(60) C(61) 120.9(6) no
C(69) C(68) H(64) 120.29 no
C(68) C(69) C(70) 120.8(7) no
C(68) C(69) H(65) 120.34 no
C(70) C(69) H(65) 118.88 no
C(65) C(70) C(69) 120.5(7) no
C(65) C(70) H(66) 118.72 no
C(69) C(70) H(66) 120.72 no
P(2) C(71) C(72) 126.6(5) no
P(2) C(71) C(76) 117.3(5) no
C(72) C(71) C(76) 116.1(6) no
C(71) C(72) C(73) 121.5(7) no
C(71) C(72) H(67) 117.67 no
C(73) C(72) H(67) 120.87 no
C(72) C(73) C(74) 120.7(7) no
C(72) C(73) H(68) 119.05 no
C(74) C(73) H(68) 120.20 no
C(73) C(74) C(75) 119.1(8) no
C(73) C(74) H(69) 120.71 no
C(75) C(74) H(69) 120.20 no
C(74) C(75) C(76) 120.0(7) no
C(74) C(75) H(70) 121.94 no
C(76) C(75) H(70) 118.00 no
C(71) C(76) C(75) 122.6(7) no
C(71) C(76) H(71) 117.69 no
C(75) C(76) H(71) 119.70 no

loop_
_geom_bond_atom_site_label_1
_geom_bond_atom_site_label_2
_geom_bond_distance
_geom_bond_publ_flag
Rh(1) P(1) 2.274(2) no
C(4) C(5) 1.37(1) no
Rh(1) P(2) 2.259(2) no
C(4) C(9) 1.40(1) no
Rh(1) C(1) 2.178(7) no
C(5) C(6) 1.37(1) no
Rh(1) C(2) 2.164(7) no
C(5) H(4) 0.988 no
Rh(1) C(3) 2.173(6) no
C(6) C(7) 1.40(1) no
P(1) C(41) 1.813(7) no
C(6) H(5) 1.001 no
P(1) C(47) 1.837(6) no
C(7) C(8) 1.38(1) no
P(1) C(53) 1.865(7) no
C(8) C(9) 1.40(1) no
P(2) C(59) 1.832(7) no
C(8) H(6) 1.000 no
P(2) C(65) 1.857(6) no
C(9) H(7) 0.988 no
P(2) C(71) 1.827(7) no
C(10) H(8) 0.984 no
O(1) C(7) 1.38(1) no
C(10) H(9) 0.969 no
O(1) C(10) 1.40(1) no
C(10) H(10) 0.999 no
O(2) C(16) 1.37(1) no
C(11) C(12) 1.345(9) no
O(2) C(19) 1.30(1) no
C(11) C(20) 1.504(8) no
O(3) C(26) 1.38(1) no
C(12) C(13) 1.47(1) no
O(3) C(29) 1.41(1) no
C(12) H(11) 1.001 no
O(4) C(37) 1.394(9) no
C(13) C(14) 1.395(9) no
O(4) C(40) 1.37(1) no
C(13) C(18) 1.38(1) no
C(1) C(2) 1.417(9) no
C(14) C(15) 1.39(1) no
C(1) C(4) 1.46(1) no
C(14) H(12) 1.011 no
C(1) H(1) 1.004 no
C(15) C(16) 1.35(1) no
C(2) C(3) 1.420(8) no
C(15) H(13) 1.004 no
C(2) C(11) 1.519(9) no
C(16) C(17) 1.36(1) no
C(3) H(2) 0.989 no
C(17) C(18) 1.38(1) no
C(3) H(3) 0.988 no
C(17) H(14) 1.010 no
C(18) H(15) 0.980 no
C(30) H(30) 0.956 no
C(19) H(16) 0.996 no
C(31) C(32) 1.57(1) no
C(19) H(17) 1.009 no
C(31) H(31) 0.983 no
C(19) H(18) 1.007 no
C(31) H(32) 0.999 no
C(20) C(21) 1.52(1) no
C(32) C(33) 1.27(1) no
C(20) H(19) 0.980 no
C(32) H(33) 0.986 no
C(20) H(20) 0.983 no
C(33) C(34) 1.50(1) no
C(21) C(22) 1.34(1) no
C(33) H(34) 1.012 no
C(21) C(30) 1.535(9) no
C(34) C(35) 1.32(1) no
C(22) C(23) 1.50(1) no
C(34) C(39) 1.38(1) no
C(22) H(21) 0.989 no
C(35) C(36) 1.40(1) no
C(23) C(24) 1.37(1) no
C(35) H(35) 1.011 no
C(23) C(28) 1.39(1) no
C(36) C(37) 1.37(1) no
C(24) C(25) 1.38(1) no
C(36) H(36) 0.991 no
C(24) H(22) 0.997 no
C(37) C(38) 1.35(1) no
C(25) C(26) 1.38(1) no
C(38) C(39) 1.38(1) no
C(25) H(23) 1.014 no
C(38) H(37) 1.007 no
C(26) C(27) 1.34(1) no
C(39) H(38) 1.005 no
C(27) C(28) 1.38(1) no
C(40) H(39) 0.979 no
C(27) H(24) 0.981 no
C(40) H(40) 0.984 no
C(28) H(25) 1.009 no
C(40) H(41) 0.991 no
C(29) H(26) 0.973 no
C(41) C(42) 1.38(1) no
C(29) H(27) 1.007 no
C(41) C(46) 1.38(1) no
C(29) H(28) 0.970 no
C(42) C(43) 1.36(1) no
C(30) C(31) 1.45(1) no
C(42) H(42) 0.990 no
C(30) H(29) 0.985 no
C(43) C(44) 1.35(1) no
C(43) H(43) 1.001 no
C(57) H(55) 1.008 no
C(44) C(45) 1.39(1) no
C(58) H(56) 0.998 no
C(44) H(44) 0.969 no
C(59) C(60) 1.399(8) no
C(45) C(46) 1.36(1) no
C(59) C(64) 1.370(9) no
C(45) H(45) 0.990 no
C(60) C(61) 1.37(1) no
C(46) H(46) 0.998 no
C(60) H(57) 1.008 no
C(47) C(48) 1.41(1) no
C(61) C(62) 1.37(1) no
C(47) C(52) 1.37(1) no
C(61) H(58) 0.991 no
C(48) C(49) 1.39(1) no
C(62) C(63) 1.37(1) no
C(48) H(47) 0.994 no
C(62) H(59) 0.978 no
C(49) C(50) 1.33(2) no
C(63) C(64) 1.37(1) no
C(49) H(48) 0.990 no
C(63) H(60) 1.013 no
C(50) C(51) 1.35(1) no
C(64) H(61) 0.997 no
C(50) H(49) 0.989 no
C(65) C(66) 1.39(1) no
C(51) C(52) 1.38(1) no
C(65) C(70) 1.396(9) no
C(51) H(50) 1.013 no
C(66) C(67) 1.402(9) no
C(52) H(51) 1.006 no
C(66) H(62) 0.996 no
C(53) C(54) 1.36(1) no
C(67) C(68) 1.36(1) no
C(53) C(58) 1.36(1) no
C(67) H(63) 0.990 no
C(54) C(55) 1.41(1) no
C(68) C(69) 1.34(1) no
C(54) H(52) 1.005 no
C(68) H(64) 0.980 no
C(55) C(56) 1.36(1) no
C(69) C(70) 1.395(9) no
C(55) H(53) 0.992 no
C(69) H(65) 1.000 no
C(56) C(57) 1.37(1) no
C(70) H(66) 0.998 no
C(56) H(54) 0.996 no
C(71) C(72) 1.40(1) no
C(57) C(58) 1.38(1) no
C(71) C(76) 1.38(1) no
C(72) C(73) 1.39(1) no
C(72) H(67) 0.995 no
C(73) C(74) 1.35(1) no
C(73) H(68) 0.999 no
C(74) C(75) 1.38(1) no
C(74) H(69) 1.019 no
C(75) C(76) 1.38(1) no
C(75) H(70) 0.995 no
C(76) H(71) 1.001 no
